data_4338713
loop_
_publ_author_name
Neeru,
'Yadav, Dolly'
'Tiwari, Geeta'
'Singh, Jai Deo'
'Butcher, Raymond J.'

_publ_section_title
;
 Responsive Nature of 1,2,4,5-Tetrakis(2-pyridylthiomethyl)benzene Toward
 Group 12 Metal Nitrates: Activity of Coordinated Nitrate in Metal
 Complexes.
;
_journal_issue 12
_journal_name_full 'Inorganic chemistry'
_journal_page_first 5887
_journal_page_last 5889
_journal_paper_doi 10.1021/ic500746e
_journal_volume 53
_journal_year 2014
_chemical_formula_moiety 'C30 H30 N4 S4, 4(N O3)'
_chemical_formula_sum 'C30 H30 N8 O12 S4'
_chemical_formula_weight 822.86
_chemical_name_systematic
; 
 ? 
;
_space_group_IT_number 61
_symmetry_cell_setting orthorhombic
_symmetry_space_group_name_Hall '-P 2ac 2ab'
_symmetry_space_group_name_H-M 'P b c a'
_atom_sites_solution_hydrogens geom
_atom_sites_solution_primary direct
_atom_sites_solution_secondary difmap
_audit_creation_method SHELXL-97
_cell_angle_alpha 90.00
_cell_angle_beta 90.00
_cell_angle_gamma 90.00
_cell_formula_units_Z 4
_cell_length_a 14.412(3)
_cell_length_b 13.580(2)
_cell_length_c 18.015(3)
_cell_measurement_reflns_used 7714
_cell_measurement_temperature 173(2)
_cell_measurement_theta_max 24.986
_cell_measurement_theta_min 2.261
_cell_volume 3525.8(11)
_computing_cell_refinement 'Bruker Apex 2'
_computing_data_collection 'Bruker Apex 2'
_computing_data_reduction 'Bruker Apex 2'
_computing_molecular_graphics 'Bruker SHELXTL (Sheldrick, 2008)'
_computing_publication_material 'Bruker SHELXTL (Sheldrick, 2008)'
_computing_structure_refinement 'SHELXL-97 (Sheldrick, 2008)'
_computing_structure_solution 'SHELXS-97 (Sheldrick, 2008)'
_diffrn_ambient_temperature 173(2)
_diffrn_measured_fraction_theta_full 0.998
_diffrn_measured_fraction_theta_max 0.838
_diffrn_measurement_device_type 'Bruker P4'
_diffrn_measurement_method '\w scans'
_diffrn_radiation_monochromator graphite
_diffrn_radiation_source 'fine-focus sealed tube'
_diffrn_radiation_type MoK\a
_diffrn_radiation_wavelength 0.71073
_diffrn_reflns_av_R_equivalents 0.0433
_diffrn_reflns_av_sigmaI/netI 0.0254
_diffrn_reflns_limit_h_max 18
_diffrn_reflns_limit_h_min -17
_diffrn_reflns_limit_k_max 19
_diffrn_reflns_limit_k_min -19
_diffrn_reflns_limit_l_max 23
_diffrn_reflns_limit_l_min -23
_diffrn_reflns_number 38974
_diffrn_reflns_theta_full 25.50
_diffrn_reflns_theta_max 30.09
_diffrn_reflns_theta_min 2.26
_exptl_absorpt_coefficient_mu 0.345
_exptl_absorpt_correction_T_max 1.000
_exptl_absorpt_correction_T_min 0.831
_exptl_absorpt_correction_type multi-scan
_exptl_absorpt_process_details 'Sadabs (Sheldrick, 1996)'
_exptl_crystal_colour colorless
_exptl_crystal_density_diffrn 1.550
_exptl_crystal_density_method 'not measured'
_exptl_crystal_description prism
_exptl_crystal_F_000 1704
_exptl_crystal_size_max 0.3
_exptl_crystal_size_mid 0.2
_exptl_crystal_size_min 0.1
_refine_diff_density_max 0.407
_refine_diff_density_min -0.218
_refine_diff_density_rms 0.062
_refine_ls_extinction_method none
_refine_ls_goodness_of_fit_ref 1.031
_refine_ls_hydrogen_treatment constr
_refine_ls_matrix_type full
_refine_ls_number_parameters 244
_refine_ls_number_reflns 4343
_refine_ls_number_restraints 0
_refine_ls_restrained_S_all 1.031
_refine_ls_R_factor_all 0.0750
_refine_ls_R_factor_gt 0.0554
_refine_ls_shift/su_max 0.000
_refine_ls_shift/su_mean 0.000
_refine_ls_structure_factor_coef Fsqd
_refine_ls_weighting_details 'calc w=1/[\s^2^(Fo^2^)+(0.0827P)^2^+1.2063P] where P=(Fo^2^+2Fc^2^)/3'
_refine_ls_weighting_scheme calc
_refine_ls_wR_factor_gt 0.1398
_refine_ls_wR_factor_ref 0.1513
_reflns_number_gt 3293
_reflns_number_total 4343
_reflns_threshold_expression >2sigma(I)
_cod_data_source_file ic500746e_si_002.cif
_cod_data_source_block protonated_ligand
_cod_depositor_comments
;
The following automatic conversions were performed:

'_symmetry_cell_setting' value 'Orthorhombic' changed to
'orthorhombic' according to
/usr/data/users/saulius/crontab/automatic-downloads/rss-feeds/ACS/lib/dictionaries/cif_core.dic
dictionary named 'cif_core.dic' version 2.4.2 from 2011-04-26.

Automatic conversion script
Id: cif_fix_values 2281 2013-09-26 08:29:07Z andrius 

 Adding full bibliography for 4338711--4338716.cif.
;
_cod_database_code 4338713

loop_
_symmetry_equiv_pos_as_xyz
'x, y, z'
'-x+1/2, -y, z+1/2'
'x+1/2, -y+1/2, -z'
'-x, y+1/2, -z+1/2'
'-x, -y, -z'
'x-1/2, y, -z-1/2'
'-x-1/2, y-1/2, z'
'x, -y-1/2, z-1/2'

loop_
_atom_site_label
_atom_site_type_symbol
_atom_site_fract_x
_atom_site_fract_y
_atom_site_fract_z
_atom_site_U_iso_or_equiv
_atom_site_adp_type
_atom_site_occupancy
_atom_site_symmetry_multiplicity
_atom_site_calc_flag
_atom_site_refinement_flags
S1B S 0.48563(4) 0.29169(5) 0.65707(3) 0.05247(19) Uani 1 1 d .
S1A S 0.53207(4) 0.52914(5) 0.71438(3) 0.0582(2) Uani 1 1 d .
N1A N 0.56959(13) 0.53625(13) 0.85598(9) 0.0470(4) Uani 1 1 d .
H1AA H 0.5089 0.5426 0.8577 0.056 Uiso 1 1 calc R
N1B N 0.31085(13) 0.26778(14) 0.71219(10) 0.0496(4) Uani 1 1 d .
H1BC H 0.3428 0.2655 0.7538 0.060 Uiso 1 1 calc R
C4 C 0.53486(14) 0.57859(16) 0.53343(11) 0.0439(5) Uani 1 1 d .
H4A H 0.5580 0.6371 0.5556 0.053 Uiso 1 1 calc R
C2 C 0.55113(14) 0.49331(16) 0.56779(11) 0.0419(4) Uani 1 1 d .
C3 C 0.51498(14) 0.41278(15) 0.53437(11) 0.0418(4) Uani 1 1 d .
O21 O 0.41276(13) 0.26945(17) 0.83651(9) 0.0732(6) Uani 1 1 d .
O12 O 0.40574(14) 0.60161(15) 0.95141(10) 0.0733(5) Uani 1 1 d .
C2B C 0.35811(15) 0.28183(15) 0.64781(11) 0.0433(5) Uani 1 1 d .
O11 O 0.37154(14) 0.57832(18) 0.83721(11) 0.0811(6) Uani 1 1 d .
N1 N 0.34839(14) 0.61106(15) 0.89898(12) 0.0562(5) Uani 1 1 d .
O13 O 0.27167(15) 0.65379(19) 0.90565(15) 0.1036(8) Uani 1 1 d .
C4A C 0.76582(18) 0.51378(19) 0.85298(14) 0.0601(6) Uani 1 1 d .
H4AA H 0.8313 0.5062 0.8520 0.072 Uiso 1 1 calc R
C3A C 0.71365(16) 0.51167(17) 0.78707(12) 0.0504(5) Uani 1 1 d .
H3AA H 0.7439 0.5020 0.7408 0.060 Uiso 1 1 calc R
C5B C 0.15531(19) 0.2626(2) 0.65468(15) 0.0645(7) Uani 1 1 d .
H5BA H 0.0898 0.2560 0.6577 0.077 Uiso 1 1 calc R
C2A C 0.61222(15) 0.52441(15) 0.78961(10) 0.0418(4) Uani 1 1 d .
N2 N 0.37345(17) 0.32256(17) 0.88417(11) 0.0666(6) Uani 1 1 d .
O22 O 0.29473(19) 0.35893(19) 0.87002(15) 0.1116(9) Uani 1 1 d .
C1 C 0.61104(15) 0.49266(18) 0.63838(11) 0.0469(5) Uani 1 1 d .
H1A H 0.6630 0.5400 0.6338 0.056 Uiso 1 1 calc R
H1B H 0.6368 0.4262 0.6475 0.056 Uiso 1 1 calc R
C4B C 0.20180(18) 0.27916(19) 0.58798(15) 0.0628(6) Uani 1 1 d .
H4BA H 0.1664 0.2853 0.5437 0.075 Uiso 1 1 calc R
O23 O 0.4157(2) 0.3304(2) 0.94327(12) 0.1183(10) Uani 1 1 d .
C3B C 0.30278(17) 0.28752(18) 0.58324(13) 0.0550(6) Uani 1 1 d .
H3BA H 0.3314 0.2969 0.5363 0.066 Uiso 1 1 calc R
C6A C 0.7188(2) 0.5273(2) 0.91955(14) 0.0664(7) Uani 1 1 d .
H6AA H 0.7523 0.5293 0.9650 0.080 Uiso 1 1 calc R
C1B C 0.53222(16) 0.31681(17) 0.56441(12) 0.0496(5) Uani 1 1 d .
H1BA H 0.6002 0.3065 0.5660 0.060 Uiso 1 1 calc R
H1BB H 0.5062 0.2675 0.5297 0.060 Uiso 1 1 calc R
C7B C 0.21311(17) 0.2565(2) 0.71654(14) 0.0626(6) Uani 1 1 d .
H7BA H 0.1859 0.2443 0.7637 0.075 Uiso 1 1 calc R
C7A C 0.61945(19) 0.53837(19) 0.91985(12) 0.0596(6) Uani 1 1 d .
H7AA H 0.5881 0.5473 0.9658 0.072 Uiso 1 1 calc R

loop_
_atom_site_aniso_label
_atom_site_aniso_U_11
_atom_site_aniso_U_22
_atom_site_aniso_U_33
_atom_site_aniso_U_23
_atom_site_aniso_U_13
_atom_site_aniso_U_12
S1B 0.0450(3) 0.0676(4) 0.0448(3) 0.0129(2) -0.0054(2) -0.0008(2)
S1A 0.0469(3) 0.0930(5) 0.0346(3) -0.0090(3) -0.0034(2) 0.0144(3)
N1A 0.0499(10) 0.0531(10) 0.0381(9) -0.0021(7) -0.0005(8) 0.0055(8)
N1B 0.0505(10) 0.0593(11) 0.0390(9) 0.0034(8) -0.0025(8) 0.0042(8)
C4 0.0468(11) 0.0509(11) 0.0339(9) -0.0054(8) 0.0053(8) -0.0017(9)
C2 0.0382(10) 0.0560(12) 0.0315(9) -0.0028(8) 0.0052(8) 0.0014(9)
C3 0.0392(10) 0.0521(11) 0.0341(9) -0.0009(8) 0.0078(8) 0.0032(9)
O21 0.0592(11) 0.1120(16) 0.0484(9) -0.0072(10) -0.0025(8) 0.0177(10)
O12 0.0802(13) 0.0831(13) 0.0565(10) 0.0035(9) -0.0067(10) 0.0111(10)
C2B 0.0464(11) 0.0420(10) 0.0413(10) 0.0029(8) -0.0026(9) 0.0021(8)
O11 0.0655(12) 0.1165(17) 0.0614(11) -0.0273(11) -0.0019(9) -0.0019(11)
N1 0.0469(11) 0.0577(11) 0.0639(12) -0.0062(9) 0.0019(10) -0.0055(9)
O13 0.0630(13) 0.1176(19) 0.130(2) -0.0432(16) -0.0171(13) 0.0284(12)
C4A 0.0490(13) 0.0665(15) 0.0647(15) 0.0062(12) -0.0104(11) -0.0019(11)
C3A 0.0462(12) 0.0610(13) 0.0440(12) 0.0037(9) 0.0031(9) -0.0008(10)
C5B 0.0480(13) 0.0739(16) 0.0717(17) -0.0001(13) -0.0039(12) -0.0015(12)
C2A 0.0476(11) 0.0431(10) 0.0348(10) 0.0006(8) -0.0011(8) -0.0012(8)
N2 0.0805(15) 0.0713(13) 0.0479(11) 0.0065(10) -0.0060(11) 0.0145(12)
O22 0.1087(19) 0.1079(19) 0.1182(19) -0.0107(16) -0.0121(16) 0.0546(16)
C1 0.0424(11) 0.0644(13) 0.0338(10) -0.0037(9) 0.0033(8) 0.0017(9)
C4B 0.0609(15) 0.0681(15) 0.0595(14) 0.0030(12) -0.0217(12) -0.0042(12)
O23 0.187(3) 0.1134(19) 0.0548(12) -0.0164(12) -0.0400(15) 0.0370(19)
C3B 0.0609(14) 0.0639(14) 0.0402(11) 0.0028(10) -0.0068(10) -0.0058(11)
C6A 0.0725(17) 0.0779(17) 0.0487(13) -0.0002(12) -0.0198(12) 0.0035(13)
C1B 0.0503(12) 0.0541(12) 0.0445(11) 0.0025(9) 0.0060(9) 0.0059(9)
C7B 0.0529(14) 0.0784(17) 0.0565(14) 0.0064(12) 0.0073(11) 0.0016(12)
C7A 0.0742(17) 0.0703(15) 0.0343(10) -0.0022(10) -0.0034(11) 0.0085(12)

loop_
_atom_type_symbol
_atom_type_description
_atom_type_scat_dispersion_real
_atom_type_scat_dispersion_imag
_atom_type_scat_source
C C 0.0033 0.0016 'International Tables Vol C Tables 4.2.6.8 and 6.1.1.4'
H H 0.0000 0.0000 'International Tables Vol C Tables 4.2.6.8 and 6.1.1.4'
N N 0.0061 0.0033 'International Tables Vol C Tables 4.2.6.8 and 6.1.1.4'
O O 0.0106 0.0060 'International Tables Vol C Tables 4.2.6.8 and 6.1.1.4'
S S 0.1246 0.1234 'International Tables Vol C Tables 4.2.6.8 and 6.1.1.4'

loop_
_geom_angle_atom_site_label_1
_geom_angle_atom_site_label_2
_geom_angle_atom_site_label_3
_geom_angle
_geom_angle_site_symmetry_1
_geom_angle_site_symmetry_3
C1B S1B C2B 107.18(10) . .
C2A S1A C1 98.90(10) . .
C2A N1A C7A 120.7(2) . .
C2A N1A H1AA 119.6 . .
C7A N1A H1AA 119.6 . .
C2B N1B C7B 124.05(19) . .
C2B N1B H1BC 118.0 . .
C7B N1B H1BC 118.0 . .
C2 C4 C3 124.0(2) . 5_666
C2 C4 H4A 118.0 . .
C3 C4 H4A 118.0 5_666 .
C4 C2 C3 115.31(19) . .
C4 C2 C1 119.19(19) . .
C3 C2 C1 125.4(2) . .
C2 C3 C4 120.7(2) . 5_666
C2 C3 C1B 120.0(2) . .
C4 C3 C1B 119.2(2) 5_666 .
N1B C2B C3B 115.3(2) . .
N1B C2B S1B 115.54(14) . .
C3B C2B S1B 129.14(17) . .
O11 N1 O13 119.2(2) . .
O11 N1 O12 117.2(2) . .
O13 N1 O12 123.6(2) . .
C6A C4A C3A 118.1(2) . .
C6A C4A H4AA 121.0 . .
C3A C4A H4AA 121.0 . .
C4A C3A C2A 120.2(2) . .
C4A C3A H3AA 119.9 . .
C2A C3A H3AA 119.9 . .
C7B C5B C4B 114.3(2) . .
C7B C5B H5BA 122.9 . .
C4B C5B H5BA 122.9 . .
N1A C2A C3A 119.46(18) . .
N1A C2A S1A 111.92(16) . .
C3A C2A S1A 128.61(15) . .
O23 N2 O21 114.7(2) . .
O23 N2 O22 125.8(3) . .
O21 N2 O22 119.4(2) . .
C2 C1 S1A 105.40(14) . .
C2 C1 H1A 110.7 . .
S1A C1 H1A 110.7 . .
C2 C1 H1B 110.7 . .
S1A C1 H1B 110.7 . .
H1A C1 H1B 108.8 . .
C5B C4B C3B 122.8(2) . .
C5B C4B H4BA 118.6 . .
C3B C4B H4BA 118.6 . .
C2B C3B C4B 120.6(2) . .
C2B C3B H3BA 119.7 . .
C4B C3B H3BA 119.7 . .
C4A C6A C7A 120.1(2) . .
C4A C6A H6AA 119.9 . .
C7A C6A H6AA 119.9 . .
C3 C1B S1B 116.76(15) . .
C3 C1B H1BA 108.1 . .
S1B C1B H1BA 108.1 . .
C3 C1B H1BB 108.1 . .
S1B C1B H1BB 108.1 . .
H1BA C1B H1BB 107.3 . .
C5B C7B N1B 122.9(2) . .
C5B C7B H7BA 118.6 . .
N1B C7B H7BA 118.6 . .
N1A C7A C6A 121.4(2) . .
N1A C7A H7AA 119.3 . .
C6A C7A H7AA 119.3 . .

loop_
_geom_bond_atom_site_label_1
_geom_bond_atom_site_label_2
_geom_bond_distance
_geom_bond_site_symmetry_2
S1B C1B 1.831(2) .
S1B C2B 1.850(2) .
S1A C2A 1.782(2) .
S1A C1 1.848(2) .
N1A C2A 1.354(3) .
N1A C7A 1.357(3) .
N1A H1AA 0.8800 .
N1B C2B 1.359(3) .
N1B C7B 1.419(3) .
N1B H1BC 0.8800 .
C4 C2 1.334(3) .
C4 C3 1.422(3) 5_666
C4 H4A 0.9500 .
C2 C3 1.353(3) .
C2 C1 1.537(3) .
C3 C4 1.422(3) 5_666
C3 C1B 1.433(3) .
O21 N2 1.256(3) .
O12 N1 1.262(3) .
C2B C3B 1.412(3) .
O11 N1 1.244(3) .
N1 O13 1.254(3) .
C4A C6A 1.390(4) .
C4A C3A 1.406(3) .
C4A H4AA 0.9500 .
C3A C2A 1.473(3) .
C3A H3AA 0.9500 .
C5B C7B 1.394(4) .
C5B C4B 1.394(4) .
C5B H5BA 0.9500 .
N2 O23 1.231(3) .
N2 O22 1.263(3) .
C1 H1A 0.9900 .
C1 H1B 0.9900 .
C4B C3B 1.462(3) .
C4B H4BA 0.9500 .
C3B H3BA 0.9500 .
C6A C7A 1.440(4) .
C6A H6AA 0.9500 .
C1B H1BA 0.9900 .
C1B H1BB 0.9900 .
C7B H7BA 0.9500 .
C7A H7AA 0.9500 .

loop_
_geom_hbond_atom_site_label_D
_geom_hbond_atom_site_label_H
_geom_hbond_atom_site_label_A
_geom_hbond_distance_DH
_geom_hbond_distance_HA
_geom_hbond_distance_DA
_geom_hbond_angle_DHA
_geom_hbond_site_symmetry_A
N1A H1AA O11 0.88 2.07 2.930(3) 165.3 .
N1A H1AA O12 0.88 2.39 3.053(3) 132.6 .
N1B H1BC O21 0.88 1.80 2.678(3) 175.6 .
N1B H1BC O22 0.88 2.54 3.110(3) 122.7 .
C5B H5BA O21 0.95 2.56 3.501(3) 170.4 6_557
C4B H4BA O12 0.95 2.49 3.328(3) 146.9 2_564
C1B H1BB O12 0.99 2.61 3.069(3) 108.5 4_646
C1B H1BB O23 0.99 2.43 3.403(3) 168.3 8_565
C3A H3AA O11 0.95 2.54 3.318(3) 139.7 6_657
C1 H1A O13 0.99 2.31 3.283(3) 166.2 6_657
C7A H7AA O12 0.95 2.52 3.021(3) 113.4 5_667
C7A H7AA O23 0.95 2.33 3.084(3) 135.5 5_667

loop_
_geom_torsion_atom_site_label_1
_geom_torsion_atom_site_label_2
_geom_torsion_atom_site_label_3
_geom_torsion_atom_site_label_4
_geom_torsion
_geom_torsion_site_symmetry_1
_geom_torsion_site_symmetry_4
C3 C4 C2 C3 -1.2(3) 5_666 .
C3 C4 C2 C1 176.28(18) 5_666 .
C4 C2 C3 C4 1.2(3) . 5_666
C1 C2 C3 C4 -176.14(18) . 5_666
C4 C2 C3 C1B 176.82(19) . .
C1 C2 C3 C1B -0.5(3) . .
C7B N1B C2B C3B 1.7(3) . .
C7B N1B C2B S1B -178.73(18) . .
C1B S1B C2B N1B -177.00(16) . .
C1B S1B C2B C3B 2.5(2) . .
C6A C4A C3A C2A 0.5(4) . .
C7A N1A C2A C3A 1.3(3) . .
C7A N1A C2A S1A -177.65(17) . .
C4A C3A C2A N1A -1.3(3) . .
C4A C3A C2A S1A 177.45(18) . .
C1 S1A C2A N1A -172.11(15) . .
C1 S1A C2A C3A 9.1(2) . .
C4 C2 C1 S1A 81.3(2) . .
C3 C2 C1 S1A -101.4(2) . .
C2A S1A C1 C2 -179.92(14) . .
C7B C5B C4B C3B 1.1(4) . .
N1B C2B C3B C4B 0.4(3) . .
S1B C2B C3B C4B -179.12(18) . .
C5B C4B C3B C2B -1.9(4) . .
C3A C4A C6A C7A 0.2(4) . .
C2 C3 C1B S1B 64.0(2) . .
C4 C3 C1B S1B -120.33(18) 5_666 .
C2B S1B C1B C3 71.3(2) . .
C4B C5B C7B N1B 0.9(4) . .
C2B N1B C7B C5B -2.5(4) . .
C2A N1A C7A C6A -0.6(4) . .
C4A C6A C7A N1A -0.2(4) . .
